data_1548424
loop_
_publ_author_name
'Isolda Roger'
'Claire Wilson'
'Hans M. Senn'
'Stephen Sproules'
'Mark D. Symes'

_publ_section_title
;
 An investigation into the unusual linkage isomerization and nitrite
 reduction activity of a novel tris(2-pyridyl) copper complex
;
_journal_name_full 'Royal Society Open Science'
_journal_page_first 170593
_journal_paper_doi 10.1098/rsos.170593
_journal_volume 4
_journal_year 2017
_chemical_formula_sum 'C18 H17 Cu N5 O5'
_chemical_formula_weight 446.90
_space_group_IT_number 2
_symmetry_cell_setting triclinic
_symmetry_Int_Tables_number 2
_symmetry_space_group_name_Hall '-P 1'
_symmetry_space_group_name_H-M 'P -1'
_cell_angle_alpha 72.586(4)
_cell_angle_beta 73.955(4)
_cell_angle_gamma 62.928(4)
_cell_formula_units_Z 2
_cell_length_a 8.7123(17)
_cell_length_b 8.7388(17)
_cell_length_c 14.342(3)
_cell_volume 915.0(3)
_diffrn_ambient_temperature 100
_diffrn_radiation_probe x-ray
_diffrn_radiation_type MoK\a
_diffrn_radiation_wavelength 0.71073
_exptl_absorpt_coefficient_mu 1.24
_exptl_crystal_density_diffrn 1.622
_exptl_crystal_F_000 458
_refine_ls_goodness_of_fit_ref 1.13
_refine_ls_number_parameters 311
_refine_ls_number_reflns 2653
_refine_ls_R_factor_gt 0.055
_refine_ls_wR_factor_gt 0.141
_cod_data_source_file R-Soc-Open-Sci-2017-4-170593.cif
_cod_data_source_block 2015gu0007_0m
_cod_database_code 1548424

loop_
_space_group_symop_id
_space_group_symop_operation_xyz
1 x,y,z
2 -x,-y,-z

loop_
_atom_site_aniso_label
_atom_site_aniso_U_11
_atom_site_aniso_U_22
_atom_site_aniso_U_33
_atom_site_aniso_U_23
_atom_site_aniso_U_13
_atom_site_aniso_U_12
Cu1 0.0252(3) 0.0384(4) 0.0193(3) -0.0083(2) -0.0024(2) -0.0182(3)
O1 0.0237(15) 0.0315(17) 0.0211(15) -0.0068(13) -0.0036(12) -0.0158(13)
O1A 0.078(6) 0.102(7) 0.043(7) -0.024(5) 0.000(4) -0.066(5)
O1B 0.051(5) 0.075(7) 0.030(5) -0.007(4) -0.008(4) -0.045(5)
O2A 0.044(5) 0.088(7) 0.027(4) -0.003(4) -0.014(3) -0.040(5)
O2B 0.046(7) 0.076(7) 0.034(6) 0.022(5) -0.020(5) -0.036(6)
O3A 0.035(3) 0.039(3) 0.040(3) -0.005(2) -0.009(2) -0.020(3)
O3B 0.035(6) 0.037(7) 0.047(7) -0.005(5) -0.020(5) -0.019(5)
O4A 0.050(2) 0.039(2) 0.040(2) -0.0016(16) -0.0141(16) -0.020(18)
N1 0.0192(17) 0.0249(19) 0.0157(16) -0.0006(14) -0.0021(13) -0.0102(15)
N1A 0.077(7) 0.108(17) 0.023(7) -0.008(11) -0.008(4) -0.069(6)
N1B 0.053(7) 0.087(12) 0.036(9) 0.010(9) -0.019(4) -0.054(6)
N2 0.0139(16) 0.0279(19) 0.0139(16) -0.0070(14) 0.0000(13) -0.0056(14)
N2A 0.028(4) 0.039(4) 0.053(4) -0.018(3) -0.006(3) -0.010(3)
N2B 0.016(6) 0.029(6) 0.028(5) -0.007(4) -0.003(4) -0.010(5)
N3 0.0278(18) 0.0220(18) 0.0130(16) -0.0045(14) -0.0014(14) -0.0104(15)
C1 0.0177(19) 0.025(2) 0.0145(18) -0.0033(15) -0.0048(15) -0.0096(17)
C2 0.038(3) 0.035(3) 0.029(2) -0.011(2) -0.002(2) -0.023(2)
C11 0.022(2) 0.019(2) 0.0154(18) -0.0063(15) -0.0016(15) -0.0070(17)
C12 0.024(2) 0.022(2) 0.0186(19) -0.0036(16) -0.0051(16) -0.0103(18)
C13 0.032(2) 0.026(2) 0.015(2) -0.0039(17) -0.0036(17) -0.0108(19)
C14 0.028(2) 0.031(3) 0.020(2) -0.0060(18) 0.0031(17) -0.013(2)
C15 0.022(2) 0.030(2) 0.021(2) -0.0064(17) 0.0007(16) -0.0090(19)
C16 0.028(3) 0.062(4) 0.035(3) -0.012(3) 0.001(2) -0.019(2)
C21 0.018(2) 0.023(2) 0.0117(18) -0.0068(15) 0.0019(15) -0.0051(17)
C22 0.031(2) 0.031(2) 0.020(2) -0.0064(17) 0.0007(18) -0.016(2)
C23 0.043(3) 0.034(3) 0.018(2) -0.0005(19) -0.0003(19) -0.017(2)
C24 0.029(2) 0.034(3) 0.015(2) -0.0033(18) -0.0003(18) -0.005(2)
C25 0.019(2) 0.037(3) 0.016(2) -0.0056(17) -0.0033(16) -0.0033(19)
C31 0.0217(19) 0.022(2) 0.0084(18) 0.0008(15) -0.0003(15) -0.0094(16)
C32 0.024(2) 0.030(2) 0.016(2) -0.0017(17) -0.0001(16) -0.0109(18)
C33 0.027(2) 0.036(3) 0.020(2) -0.0030(19) 0.0021(18) -0.005(2)
C34 0.042(3) 0.029(3) 0.022(2) -0.0087(19) 0.0012(19) -0.006(2)
C35 0.043(3) 0.028(2) 0.018(2) -0.0055(18) -0.0048(18) -0.015(2)

loop_
_atom_site_label
_atom_site_type_symbol
_atom_site_thermal_displace_type
_atom_site_fract_x
_atom_site_fract_y
_atom_site_fract_z
_atom_site_occupancy
_atom_site_U_iso_or_equiv
_atom_site_calc_flag
_atom_site_refinement_flags
_atom_site_disorder_assembly
_atom_site_disorder_group
Cu1 Cu Uani 0.74845(7) 0.73593(7) 0.71794(4) 1.000 0.0252(2) . . . .
O1 O Uani 1.1176(4) 0.8747(4) 0.8032(2) 1.000 0.0233(9) . . . .
O1A O Uani 0.7409(15) 0.6796(19) 0.5536(12) 0.55(3) 0.063(4) . . . .
O1B O Uani 0.7318(15) 0.718(2) 0.5849(12) 0.45(3) 0.045(3) . . . .
O2A O Uani 0.5356(19) 0.823(2) 0.6562(8) 0.55(3) 0.048(3) . . . .
O2B O Uani 0.469(2) 0.8749(18) 0.6297(11) 0.45(3) 0.053(4) . . . .
O3A O Uani 0.6738(7) 0.5462(7) 0.7674(4) 0.680(10) 0.0361(17) . . . .
O3B O Uani 0.6725(13) 0.4177(14) 0.7742(8) 0.320(10) 0.036(4) . . . .
O4A O Uani 0.8201(5) 0.4175(5) 0.8773(3) 1.000 0.0423(12) . . . .
N1 N Uani 0.7231(4) 0.8014(4) 0.8541(2) 1.000 0.0205(10) . . . .
N1A N Uani 0.580(2) 0.764(6) 0.578(2) 0.55(3) 0.058(7) . . . .
N1B N Uani 0.579(2) 0.793(7) 0.565(3) 0.45(3) 0.051(6) . . . .
N2 N Uani 0.7983(4) 0.9508(5) 0.6562(2) 1.000 0.0196(10) . . . .
N2A N Uani 0.7204(9) 0.4200(9) 0.8357(6) 0.680(10) 0.040(2) . . . .
N2B N Uani 0.7457(18) 0.488(2) 0.8009(9) 0.320(10) 0.024(3) . . . .
N3 N Uani 1.0295(5) 0.5931(4) 0.7083(2) 1.000 0.0210(10) . . . .
C1 C Uani 1.0038(5) 0.826(5) 0.7755(3) 1.000 0.0184(11) . . . .
H34 C Uiso 1.35430 0.25030 0.64200 1.000 0.0410 . . . .
C2 C Uani 1.0333(6) 1.030(6) 0.8447(3) 1.000 0.0305(16) . . . .
C11 C Uani 0.8734(5) 0.7919(5) 0.8678(3) 1.000 0.0190(11) . . . .
C12 C Uani 0.9187(6) 0.7419(5) 0.9606(3) 1.000 0.0209(11) . . . .
C13 C Uani 0.7982(6) 0.7143(6) 1.0426(3) 1.000 0.0248(12) . . . .
C14 C Uani 0.6380(6) 0.7373(6) 1.0300(3) 1.000 0.0273(14) . . . .
C15 C Uani 0.6032(6) 0.7788(6) 0.9343(3) 1.000 0.0256(12) . . . .
C16 C Uani 0.4337(6) 0.7980(8) 0.9174(4) 1.000 0.0422(19) . . . .
C21 C Uani 0.9220(5) 0.9656(5) 0.6873(3) 1.000 0.0190(11) . . . .
C22 C Uani 0.9857(6) 1.0911(6) 0.6363(3) 1.000 0.0268(12) . . . .
C23 C Uani 0.9122(6) 1.2142(6) 0.5567(3) 1.000 0.0333(16) . . . .
C24 C Uani 0.7778(6) 1.2042(6) 0.5285(3) 1.000 0.0302(14) . . . .
C25 C Uani 0.7286(6) 1.0681(6) 0.5776(3) 1.000 0.0271(14) . . . .
C31 C Uani 1.1177(5) 0.6558(5) 0.7387(3) 1.000 0.0186(11) . . . .
C32 C Uani 1.2967(6) 0.5722(6) 0.7360(3) 1.000 0.0248(12) . . . .
C33 C Uani 1.3871(6) 0.4185(6) 0.6997(3) 1.000 0.0327(14) . . . .
C34 C Uani 1.2952(7) 0.3549(6) 0.6676(3) 1.000 0.0349(16) . . . .
C35 C Uani 1.1186(6) 0.4450(6) 0.6731(3) 1.000 0.0293(14) . . . .
H2A H Uiso 1.09820 1.10490 0.81500 1.000 0.0460 . . . .
H2B H Uiso 1.03090 0.99710 0.91650 1.000 0.0460 . . . .
H2C H Uiso 0.91340 1.09530 0.83080 1.000 0.0460 . . . .
H12 H Uiso 1.03000 0.72670 0.96810 1.000 0.0250 . . . .
H13 H Uiso 0.82650 0.67950 1.10730 1.000 0.0300 . . . .
H14 H Uiso 0.55210 0.72500 1.08580 1.000 0.0330 . . . .
H16A H Uiso 0.42420 0.84550 0.84710 1.000 0.0630 . . . .
H16B H Uiso 0.33730 0.87810 0.95720 1.000 0.0630 . . . .
H16C H Uiso 0.42790 0.68300 0.93680 1.000 0.0630 . . . .
H22 H Uiso 1.08030 1.09320 0.65580 1.000 0.0320 . . . .
H23 H Uiso 0.95300 1.30340 0.52210 1.000 0.0400 . . . .
H24 H Uiso 0.72060 1.28980 0.47610 1.000 0.0370 . . . .
H25 H Uiso 0.64220 1.05640 0.55530 1.000 0.0330 . . . .
H32 H Uiso 1.35630 0.61890 0.75840 1.000 0.0300 . . . .
H33 H Uiso 1.51010 0.35770 0.69700 1.000 0.0390 . . . .
H35 H Uiso 1.05630 0.40080 0.65110 1.000 0.0350 . . . .

loop_
_geom_angle_atom_site_label_1
_geom_angle_atom_site_label_2
_geom_angle_atom_site_label_3
_geom_angle
_geom_angle_site_symmetry_1
_geom_angle_site_symmetry_2
_geom_angle_site_symmetry_3
_geom_angle_publ_flag
O1A Cu1 O2A 53.8(5) . . . yes
O1A Cu1 N1 173.3(4) . . . yes
O1A Cu1 N1A 27.5(9) . . . yes
O1A Cu1 N2 95.3(4) . . . yes
O1A Cu1 N3 94.4(4) . . . yes
O2A Cu1 N1 119.5(4) . . . yes
O2A Cu1 N1A 26.4(9) . . . yes
O2A Cu1 N2 95.4(5) . . . yes
O2A Cu1 N3 148.2(4) . . . yes
O3A Cu1 N1 99.37(19) . . . yes
O3A Cu1 N2 172.1(2) . . . yes
O3A Cu1 N2A 19.7(3) . . . yes
O3A Cu1 N3 100.9(2) . . . yes
N1 Cu1 N1A 145.9(8) . . . yes
N1 Cu1 N2 84.51(12) . . . yes
N1 Cu1 N2A 85.95(18) . . . yes
N1 Cu1 N3 92.30(13) . . . yes
O1B Cu1 N1 168.9(5) . . . yes
O2B Cu1 N1 119.0(3) . . . yes
N1 Cu1 N1B 145.5(10) . . . yes
N1 Cu1 N2B 88.1(4) . . . yes
N1A Cu1 N2 97.2(9) . . . yes
N1A Cu1 N3 121.8(8) . . . yes
N2 Cu1 N2A 167.8(2) . . . yes
N2 Cu1 N3 85.72(15) . . . yes
O1B Cu1 N2 90.7(5) . . . yes
O2B Cu1 N2 90.9(4) . . . yes
N1B Cu1 N2 92.0(10) . . . yes
N2 Cu1 N2B 166.6(5) . . . yes
N2A Cu1 N3 87.11(19) . . . yes
O1B Cu1 N3 97.3(5) . . . yes
O2B Cu1 N3 148.1(3) . . . yes
N1B Cu1 N3 121.8(9) . . . yes
N2B Cu1 N3 83.4(5) . . . yes
O1B Cu1 O2B 51.0(6) . . . yes
O1B Cu1 N1B 24.5(11) . . . yes
O2B Cu1 N1B 26.6(10) . . . yes
C1 O1 C2 115.3(17) . . . yes
Cu1 O1A N1A 81.7(16) . . . yes
Cu1 O1B N1B 114(2) . . . yes
Cu1 O2A N1A 108.7(19) . . . yes
Cu1 O2B N1B 81.7(19) . . . yes
Cu1 O3A N2A 128.3(6) . . . yes
C11 N1 C15 119.1(4) . . . yes
Cu1 N1 C15 122.8(3) . . . yes
Cu1 N1 C11 112.3(3) . . . yes
Cu1 N1A O2A 44.9(13) . . . yes
Cu1 N1A O1A 70.9(15) . . . yes
O1A N1A O2A 116(3) . . . yes
Cu1 N1B O1B 41.3(15) . . . yes
O1B N1B O2B 113(3) . . . yes
Cu1 N1B O2B 71.7(19) . . . yes
Cu1 N2 C25 122.5(3) . . . yes
Cu1 N2 C21 118.1(3) . . . yes
C21 N2 C25 119.0(4) . . . yes
Cu1 N2A O3A 32.0(4) . . . yes
Cu1 N2A O4A 83.6(5) . . . yes
O3A N2A O4A 115.5(8) . . . yes
Cu1 N2B O4A 117.6(11) . . . yes
Cu1 N2B O3B 120.2(10) . . . yes
O3B N2B O4A 122.2(13) . . . yes
Cu1 N3 C35 122.8(4) . . . yes
C31 N3 C35 118.6(4) . . . yes
Cu1 N3 C31 118.6(3) . . . yes
C21 C1 C31 107.2(9) . . . no
O1 C1 C21 109.1(19) . . . yes
O1 C1 C31 106.6(17) . . . yes
O1 C1 C11 108.9(7) . . . yes
C11 C1 C31 109(2) . . . no
C11 C1 C21 115.7(17) . . . no
C1 C11 C12 119.6(7) . . . no
N1 C11 C12 122.2(4) . . . yes
N1 C11 C1 118.1(7) . . . yes
C11 C12 C13 118.6(5) . . . no
C12 C13 C14 119.8(4) . . . no
C13 C14 C15 119.1(4) . . . no
C14 C15 C16 120.7(5) . . . no
N1 C15 C14 121.0(5) . . . yes
N1 C15 C16 118.3(4) . . . yes
N2 C21 C1 117.9(10) . . . yes
C1 C21 C22 120.8(10) . . . no
N2 C21 C22 121.0(4) . . . yes
C21 C22 C23 120.1(5) . . . no
C22 C23 C24 118.4(5) . . . no
C23 C24 C25 118.8(4) . . . no
N2 C25 C24 122.4(5) . . . yes
N3 C31 C32 122.4(4) . . . yes
N3 C31 C1 114.0(8) . . . yes
C1 C31 C32 123.6(8) . . . no
C31 C32 C33 118.3(5) . . . no
C32 C33 C34 119.0(5) . . . no
C33 C34 C35 119.0(4) . . . no
H34 C34 C33 120.6(6) . . . no
H34 C34 C35 120.5(6) . . . no
N3 C35 C34 122.7(5) . . . yes
O1 C2 H2A 110.00 . . . no
O1 C2 H2B 110.00 . . . no
O1 C2 H2C 110.00 . . . no
H2A C2 H2B 109.00 . . . no
H2A C2 H2C 109.00 . . . no
H2B C2 H2C 109.00 . . . no
C11 C12 H12 121.00 . . . no
C13 C12 H12 121.00 . . . no
C12 C13 H13 120.00 . . . no
C14 C13 H13 120.00 . . . no
C13 C14 H14 120.00 . . . no
C15 C14 H14 120.00 . . . no
C15 C16 H16A 110.00 . . . no
C15 C16 H16B 109.00 . . . no
C15 C16 H16C 109.00 . . . no
H16A C16 H16B 109.00 . . . no
H16A C16 H16C 109.00 . . . no
H16B C16 H16C 109.00 . . . no
C21 C22 H22 120.00 . . . no
C23 C22 H22 120.00 . . . no
C22 C23 H23 121.00 . . . no
C24 C23 H23 121.00 . . . no
C23 C24 H24 121.00 . . . no
C25 C24 H24 121.00 . . . no
N2 C25 H25 119.00 . . . no
C24 C25 H25 119.00 . . . no
C31 C32 H32 121.00 . . . no
C33 C32 H32 121.00 . . . no
C32 C33 H33 120.00 . . . no
C34 C33 H33 121.00 . . . no
N3 C35 H35 119.00 . . . no
C34 C35 H35 119.00 . . . no

loop_
_geom_bond_atom_site_label_1
_geom_bond_atom_site_label_2
_geom_bond_distance
_geom_bond_site_symmetry_1
_geom_bond_site_symmetry_2
_geom_bond_publ_flag
Cu1 O1A 2.571(16) . . yes
Cu1 O2A 2.006(17) . . yes
Cu1 O3A 1.923(6) . . yes
Cu1 N1 2.123(3) . . yes
Cu1 N1A 2.69(3) . . yes
Cu1 N2 2.008(4) . . yes
Cu1 N2A 2.851(8) . . yes
Cu1 N3 2.170(4) . . yes
Cu1 O1B 2.010(16) . . yes
Cu1 O2B 2.664(18) . . yes
Cu1 N1B 2.78(4) . . yes
Cu1 N2B 2.145(15) . . yes
O1 C1 1.42(2) . . yes
O1 C2 1.44(4) . . yes
O1A N1A 1.26(4) . . yes
O1B N1B 1.26(4) . . yes
O2A N1A 1.26(4) . . yes
O2B N1B 1.25(5) . . yes
O3A N2A 1.227(10) . . yes
O3B N2B 1.25(2) . . yes
O4A N2A 1.172(10) . . yes
O4A N2B 1.275(15) . . yes
N1 C15 1.357(6) . . yes
N1 C11 1.339(6) . . yes
N2 C21 1.343(6) . . yes
N2 C25 1.346(6) . . yes
N3 C31 1.339(6) . . yes
N3 C35 1.339(6) . . yes
C1 C11 1.540(13) . . no
C1 C21 1.54(2) . . no
C1 C31 1.52(4) . . no
H34 C34 0.951(5) . . no
C11 C12 1.380(6) . . no
C12 C13 1.386(7) . . no
C13 C14 1.372(8) . . no
C14 C15 1.393(6) . . no
C15 C16 1.489(9) . . no
C21 C22 1.377(7) . . no
C22 C23 1.383(6) . . no
C23 C24 1.385(8) . . no
C24 C25 1.375(7) . . no
C31 C32 1.383(7) . . no
C32 C33 1.387(7) . . no
C33 C34 1.387(8) . . no
C34 C35 1.364(8) . . no
C2 H2A 0.9800 . . no
C2 H2B 0.9800 . . no
C2 H2C 0.9800 . . no
C12 H12 0.9500 . . no
C13 H13 0.9500 . . no
C14 H14 0.9500 . . no
C16 H16A 0.9800 . . no
C16 H16B 0.9800 . . no
C16 H16C 0.9800 . . no
C22 H22 0.9500 . . no
C23 H23 0.9500 . . no
C24 H24 0.9500 . . no
C25 H25 0.9500 . . no
C32 H32 0.9500 . . no
C33 H33 0.9500 . . no
C35 H35 0.9500 . . no

loop_
_geom_hbond_atom_site_label_D
_geom_hbond_atom_site_label_H
_geom_hbond_atom_site_label_A
_geom_hbond_distance_DH
_geom_hbond_distance_HA
_geom_hbond_distance_DA
_geom_hbond_angle_DHA
_geom_hbond_site_symmetry_A
_geom_hbond_publ_flag
C2 H2C N2A 0.9800 2.5700 3.25(4) 126.00 1_565 yes
C12 H12 O4A 0.9500 2.5800 3.260(7) 129.00 2_767 yes
C22 H22 O1 0.9500 2.3700 2.731(5) 102.00 . yes
C25 H25 O2A 0.9500 2.5200 3.078(18) 118.00 . yes
C25 H25 O2B 0.9500 2.4900 3.211(19) 133.00 . yes
C25 H25 N1B 0.9500 2.5600 3.28(5) 133.00 . yes
C25 H25 N1B 0.9500 2.5700 3.38(4) 144.00 2_676 yes
C32 H32 O1 0.9500 2.3700 2.700(6) 100.00 . yes
C32 H32 O3A 0.9500 2.5700 3.336(9) 137.00 1_655 yes
C32 H32 O3B 0.9500 2.5400 3.061(14) 115.00 1_655 yes
C33 H33 O3B 0.9500 2.3200 2.962(14) 124.00 1_655 yes

loop_
_geom_torsion_atom_site_label_1
_geom_torsion_atom_site_label_2
_geom_torsion_atom_site_label_3
_geom_torsion_atom_site_label_4
_geom_torsion
_geom_torsion_site_symmetry_1
_geom_torsion_site_symmetry_2
_geom_torsion_site_symmetry_3
_geom_torsion_site_symmetry_4
_geom_torsion_publ_flag
O2A Cu1 O1A N1A -3(2) . . . . no
O3A Cu1 O1A N1A 78(2) . . . . no
N2 Cu1 O1A N1A -95(2) . . . . no
N2A Cu1 O1A N1A 91(2) . . . . no
N3 Cu1 O1A N1A 179(2) . . . . no
O1A Cu1 O2A N1A 3(2) . . . . no
O3A Cu1 O2A N1A -85(2) . . . . no
N1 Cu1 O2A N1A -178(2) . . . . no
N2 Cu1 O2A N1A 95(2) . . . . no
N2A Cu1 O2A N1A -89(2) . . . . no
N3 Cu1 O2A N1A 5(2) . . . . no
O1A Cu1 O3A N2A 138.9(8) . . . . no
O2A Cu1 O3A N2A -166.1(8) . . . . no
N1 Cu1 O3A N2A -47.8(7) . . . . no
N1A Cu1 O3A N2A 166.7(11) . . . . no
N3 Cu1 O3A N2A 46.4(7) . . . . no
O2A Cu1 N1 C11 -157.3(6) . . . . no
O2A Cu1 N1 C15 50.0(6) . . . . no
O3A Cu1 N1 C11 122.8(3) . . . . no
O3A Cu1 N1 C15 -30.0(4) . . . . no
N1A Cu1 N1 C11 -159.0(15) . . . . no
N1A Cu1 N1 C15 48.3(16) . . . . no
N2 Cu1 N1 C11 -64.2(3) . . . . no
N2 Cu1 N1 C15 143.1(4) . . . . no
N2A Cu1 N1 C11 108.2(3) . . . . no
N2A Cu1 N1 C15 -44.5(4) . . . . no
N3 Cu1 N1 C11 21.3(3) . . . . no
N3 Cu1 N1 C15 -131.4(3) . . . . no
O1A Cu1 N1A O2A -175(4) . . . . no
O2A Cu1 N1A O1A 175(4) . . . . no
O3A Cu1 N1A O1A -95.9(19) . . . . no
O3A Cu1 N1A O2A 88.9(19) . . . . no
N1 Cu1 N1A O1A 178.5(9) . . . . no
N1 Cu1 N1A O2A 3(3) . . . . no
N2 Cu1 N1A O1A 87.7(18) . . . . no
N2 Cu1 N1A O2A -87.6(19) . . . . no
N2A Cu1 N1A O1A -91.4(18) . . . . no
N2A Cu1 N1A O2A 93(2) . . . . no
N3 Cu1 N1A O1A -2(2) . . . . no
N3 Cu1 N1A O2A -177.0(15) . . . . no
O1A Cu1 N2 C21 -135.0(5) . . . . no
O1A Cu1 N2 C25 36.7(5) . . . . no
O2A Cu1 N2 C21 170.9(5) . . . . no
O2A Cu1 N2 C25 -17.4(5) . . . . no
N1 Cu1 N2 C21 51.7(3) . . . . no
N1 Cu1 N2 C25 -136.6(4) . . . . no
N1A Cu1 N2 C21 -162.6(9) . . . . no
N1A Cu1 N2 C25 9.2(9) . . . . no
N3 Cu1 N2 C21 -41.1(3) . . . . no
N3 Cu1 N2 C25 130.7(4) . . . . no
O1A Cu1 N2A O3A -40.5(8) . . . . no
O1A Cu1 N2A O4A 141.2(5) . . . . no
O2A Cu1 N2A O3A 13.6(8) . . . . no
O2A Cu1 N2A O4A -164.7(6) . . . . no
O3A Cu1 N2A O4A -178.3(10) . . . . no
N1 Cu1 N2A O3A 132.9(7) . . . . no
N1 Cu1 N2A O4A -45.4(4) . . . . no
N1A Cu1 N2A O3A -13.0(11) . . . . no
N1A Cu1 N2A O4A 168.8(9) . . . . no
N3 Cu1 N2A O3A -134.6(7) . . . . no
N3 Cu1 N2A O4A 47.1(4) . . . . no
O1A Cu1 N3 C31 141.9(4) . . . . no
O1A Cu1 N3 C35 -38.0(5) . . . . no
O2A Cu1 N3 C31 140.2(9) . . . . no
O2A Cu1 N3 C35 -39.7(9) . . . . no
O3A Cu1 N3 C31 -137.5(3) . . . . no
O3A Cu1 N3 C35 42.6(3) . . . . no
N1 Cu1 N3 C31 -37.5(3) . . . . no
N1 Cu1 N3 C35 142.6(3) . . . . no
N1A Cu1 N3 C31 142.7(10) . . . . no
N1A Cu1 N3 C35 -37.2(11) . . . . no
N2 Cu1 N3 C31 46.9(3) . . . . no
N2 Cu1 N3 C35 -133.1(3) . . . . no
N2A Cu1 N3 C31 -123.3(3) . . . . no
N2A Cu1 N3 C35 56.8(3) . . . . no
C2 O1 C1 C11 -60(2) . . . . no
C2 O1 C1 C21 67.3(15) . . . . no
C2 O1 C1 C31 -177.3(9) . . . . no
Cu1 O1A N1A O2A 4(3) . . . . no
Cu1 O2A N1A O1A -5(4) . . . . no
Cu1 O3A N2A O4A 1.9(11) . . . . no
Cu1 N1 C11 C1 28.8(17) . . . . no
Cu1 N1 C11 C12 -146.9(3) . . . . no
C15 N1 C11 C1 -177.4(17) . . . . no
C15 N1 C11 C12 6.9(6) . . . . no
Cu1 N1 C15 C14 147.7(4) . . . . no
Cu1 N1 C15 C16 -31.8(6) . . . . no
C11 N1 C15 C14 -3.3(6) . . . . no
C11 N1 C15 C16 177.2(4) . . . . no
Cu1 N2 C21 C1 -6.1(13) . . . . no
Cu1 N2 C21 C22 167.8(3) . . . . no
C25 N2 C21 C1 -178.1(13) . . . . no
C25 N2 C21 C22 -4.2(6) . . . . no
Cu1 N2 C25 C24 -172.5(3) . . . . no
C21 N2 C25 C24 -0.8(7) . . . . no
Cu1 N3 C31 C1 -0.9(7) . . . . no
Cu1 N3 C31 C32 179.4(3) . . . . no
C35 N3 C31 C1 179.0(6) . . . . no
C35 N3 C31 C32 -0.7(6) . . . . no
Cu1 N3 C35 C34 -179.6(3) . . . . no
C31 N3 C35 C34 0.5(6) . . . . no
O1 C1 C11 N1 158.4(14) . . . . no
O1 C1 C11 C12 -26(3) . . . . no
C21 C1 C11 N1 35(3) . . . . no
C21 C1 C11 C12 -149.1(12) . . . . no
C31 C1 C11 N1 -85.7(14) . . . . no
C31 C1 C11 C12 90.1(12) . . . . no
O1 C1 C21 N2 -174.1(10) . . . . no
O1 C1 C21 C22 12(2) . . . . no
C11 C1 C21 N2 -51(3) . . . . no
C11 C1 C21 C22 135.2(15) . . . . no
C31 C1 C21 N2 70.9(12) . . . . no
C31 C1 C21 C22 -103.0(14) . . . . no
O1 C1 C31 N3 -179.2(6) . . . . no
O1 C1 C31 C32 0.5(12) . . . . no
C11 C1 C31 N3 63.4(10) . . . . no
C11 C1 C31 C32 -116.9(10) . . . . no
C21 C1 C31 N3 -62.5(13) . . . . no
C21 C1 C31 C32 117.2(10) . . . . no
N1 C11 C12 C13 -5.2(6) . . . . no
C1 C11 C12 C13 179.1(17) . . . . no
C11 C12 C13 C14 -0.1(7) . . . . no
C12 C13 C14 C15 3.5(7) . . . . no
C13 C14 C15 N1 -1.9(7) . . . . no
C13 C14 C15 C16 177.6(5) . . . . no
N2 C21 C22 C23 5.6(7) . . . . no
C1 C21 C22 C23 179.3(13) . . . . no
C21 C22 C23 C24 -1.8(7) . . . . no
C22 C23 C24 C25 -3.0(7) . . . . no
C23 C24 C25 N2 4.4(7) . . . . no
N3 C31 C32 C33 0.5(6) . . . . no
C1 C31 C32 C33 -179.2(7) . . . . no
C31 C32 C33 C34 0.1(6) . . . . no
C32 C33 C34 H34 179.6(4) . . . . no
C32 C33 C34 C35 -0.3(6) . . . . no
H34 C34 C35 N3 -179.8(4) . . . . no
C33 C34 C35 N3 0.0(6) . . . . no
